data_4117241
loop_
_publ_author_name
'Xiao-Ping Zhou'
'Mian Li'
'Jie Liu'
'Dan Li'

_publ_section_title
;
 Gyroidal Metal-Organic Frameworks
;
_journal_name_full 'Journal of the American Chemical Society'
_journal_page_first 67
_journal_page_last 70
_journal_paper_doi 10.1021/ja208469n
_journal_volume 134
_journal_year 2012
_chemical_formula_sum 'C384 H288 Cu48 N288'
_chemical_formula_weight 11986.94
_chemical_name_systematic
; 
 ? 
;
_space_group_IT_number 230
_symmetry_cell_setting cubic
_symmetry_space_group_name_Hall '-I 4bd 2c 3'
_symmetry_space_group_name_H-M 'I a -3 d'
_atom_sites_solution_hydrogens geom
_atom_sites_solution_primary direct
_atom_sites_solution_secondary difmap
_audit_creation_method SHELXL-97
_cell_angle_alpha 90.00
_cell_angle_beta 90.00
_cell_angle_gamma 90.00
_cell_formula_units_Z 2
_cell_length_a 34.2896(3)
_cell_length_b 34.2896(3)
_cell_length_c 34.2896(3)
_cell_measurement_temperature 293(2)
_cell_volume 40316.9(6)
_computing_cell_refinement
;      
CrysAlisPro, Agilent Technologies,
Version 1.171.35.11 (release 16-05-2011 CrysAlis171 .NET)
(compiled May 16 2011,17:55:39)
;
_computing_data_collection
;      
CrysAlisPro, Agilent Technologies,
Version 1.171.35.11 (release 16-05-2011 CrysAlis171 .NET)
(compiled May 16 2011,17:55:39)
;
_computing_data_reduction
;      
CrysAlisPro, Agilent Technologies,
Version 1.171.35.11 (release 16-05-2011 CrysAlis171 .NET)
(compiled May 16 2011,17:55:39)
;
_computing_molecular_graphics Olex-2
_computing_publication_material Olex-2'
_computing_structure_refinement 'SHELXL-97 (Sheldrick, 1997)'
_computing_structure_solution 'SHELXL-97 (Sheldrick, 1997)'
_diffrn_ambient_temperature 293(2)
_diffrn_detector_area_resol_mean 10.4098
_diffrn_measured_fraction_theta_full 0.981
_diffrn_measured_fraction_theta_max 0.983
_diffrn_measurement_device_type 'Xcalibur, Atlas, Gemini'
_diffrn_measurement_method '\w scans'
_diffrn_radiation_monochromator graphite
_diffrn_radiation_source 'Enhance (Cu) X-ray Source'
_diffrn_radiation_type CuK\a
_diffrn_radiation_wavelength 1.54184
_diffrn_reflns_av_R_equivalents 0.0573
_diffrn_reflns_av_sigmaI/netI 0.0275
_diffrn_reflns_limit_h_max 38
_diffrn_reflns_limit_h_min -14
_diffrn_reflns_limit_k_max 19
_diffrn_reflns_limit_k_min -41
_diffrn_reflns_limit_l_max 26
_diffrn_reflns_limit_l_min -42
_diffrn_reflns_number 15159
_diffrn_reflns_theta_full 73.25
_diffrn_reflns_theta_max 73.25
_diffrn_reflns_theta_min 3.16
_exptl_absorpt_coefficient_mu 1.722
_exptl_absorpt_correction_T_max 0.8604
_exptl_absorpt_correction_T_min 0.7822
_exptl_absorpt_correction_type multi-scan
_exptl_absorpt_process_details
;   
CrysAlisPro, Agilent Technologies,
Version 1.171.35.11 (release 16-05-2011 CrysAlis171 .NET)
(compiled May 16 2011,17:55:39)
empirical absorption correction using spherical harmonics,
 implemented in SCALE3 ABSPACK scaling algorithm.
;
_exptl_crystal_colour deep-green
_exptl_crystal_density_diffrn 0.987
_exptl_crystal_description block-like
_exptl_crystal_F_000 12000
_exptl_crystal_size_max 0.15
_exptl_crystal_size_mid 0.12
_exptl_crystal_size_min 0.09
_platon_squeeze_details
;
;
_refine_diff_density_max 0.364
_refine_diff_density_min -0.239
_refine_diff_density_rms 0.052
_refine_ls_extinction_method none
_refine_ls_goodness_of_fit_ref 1.031
_refine_ls_hydrogen_treatment constr
_refine_ls_matrix_type full
_refine_ls_number_parameters 131
_refine_ls_number_reflns 3325
_refine_ls_number_restraints 19
_refine_ls_restrained_S_all 1.040
_refine_ls_R_factor_all 0.0510
_refine_ls_R_factor_gt 0.0407
_refine_ls_shift/su_max 0.002
_refine_ls_shift/su_mean 0.000
_refine_ls_structure_factor_coef Fsqd
_refine_ls_weighting_details 'calc w=1/[\s^2^(Fo^2^)+(0.0748P)^2^+0.0000P] where P=(Fo^2^+2Fc^2^)/3'
_refine_ls_weighting_scheme calc
_refine_ls_wR_factor_gt 0.1148
_refine_ls_wR_factor_ref 0.1214
_reflns_number_gt 2572
_reflns_number_total 3325
_reflns_threshold_expression >2sigma(I)
_cod_data_source_file ja208469n_si_002_3.cif
_cod_data_source_block Cu
_cod_original_cell_volume 40316.8(6)
_cod_database_code 4117241

loop_
_symmetry_equiv_pos_as_xyz
'x, y, z'
'-x+1/2, -y, z+1/2'
'-x, y+1/2, -z+1/2'
'x+1/2, -y+1/2, -z'
'z, x, y'
'z+1/2, -x+1/2, -y'
'-z+1/2, -x, y+1/2'
'-z, x+1/2, -y+1/2'
'y, z, x'
'-y, z+1/2, -x+1/2'
'y+1/2, -z+1/2, -x'
'-y+1/2, -z, x+1/2'
'y+3/4, x+1/4, -z+1/4'
'-y+3/4, -x+3/4, -z+3/4'
'y+1/4, -x+1/4, z+3/4'
'-y+1/4, x+3/4, z+1/4'
'x+3/4, z+1/4, -y+1/4'
'-x+1/4, z+3/4, y+1/4'
'-x+3/4, -z+3/4, -y+3/4'
'x+1/4, -z+1/4, y+3/4'
'z+3/4, y+1/4, -x+1/4'
'z+1/4, -y+1/4, x+3/4'
'-z+1/4, y+3/4, x+1/4'
'-z+3/4, -y+3/4, -x+3/4'
'x+1/2, y+1/2, z+1/2'
'-x+1, -y+1/2, z+1'
'-x+1/2, y+1, -z+1'
'x+1, -y+1, -z+1/2'
'z+1/2, x+1/2, y+1/2'
'z+1, -x+1, -y+1/2'
'-z+1, -x+1/2, y+1'
'-z+1/2, x+1, -y+1'
'y+1/2, z+1/2, x+1/2'
'-y+1/2, z+1, -x+1'
'y+1, -z+1, -x+1/2'
'-y+1, -z+1/2, x+1'
'y+5/4, x+3/4, -z+3/4'
'-y+5/4, -x+5/4, -z+5/4'
'y+3/4, -x+3/4, z+5/4'
'-y+3/4, x+5/4, z+3/4'
'x+5/4, z+3/4, -y+3/4'
'-x+3/4, z+5/4, y+3/4'
'-x+5/4, -z+5/4, -y+5/4'
'x+3/4, -z+3/4, y+5/4'
'z+5/4, y+3/4, -x+3/4'
'z+3/4, -y+3/4, x+5/4'
'-z+3/4, y+5/4, x+3/4'
'-z+5/4, -y+5/4, -x+5/4'
'-x, -y, -z'
'x-1/2, y, -z-1/2'
'x, -y-1/2, z-1/2'
'-x-1/2, y-1/2, z'
'-z, -x, -y'
'-z-1/2, x-1/2, y'
'z-1/2, x, -y-1/2'
'z, -x-1/2, y-1/2'
'-y, -z, -x'
'y, -z-1/2, x-1/2'
'-y-1/2, z-1/2, x'
'y-1/2, z, -x-1/2'
'-y-3/4, -x-1/4, z-1/4'
'y-3/4, x-3/4, z-3/4'
'-y-1/4, x-1/4, -z-3/4'
'y-1/4, -x-3/4, -z-1/4'
'-x-3/4, -z-1/4, y-1/4'
'x-1/4, -z-3/4, -y-1/4'
'x-3/4, z-3/4, y-3/4'
'-x-1/4, z-1/4, -y-3/4'
'-z-3/4, -y-1/4, x-1/4'
'-z-1/4, y-1/4, -x-3/4'
'z-1/4, -y-3/4, -x-1/4'
'z-3/4, y-3/4, x-3/4'
'-x+1/2, -y+1/2, -z+1/2'
'x, y+1/2, -z'
'x+1/2, -y, z'
'-x, y, z+1/2'
'-z+1/2, -x+1/2, -y+1/2'
'-z, x, y+1/2'
'z, x+1/2, -y'
'z+1/2, -x, y'
'-y+1/2, -z+1/2, -x+1/2'
'y+1/2, -z, x'
'-y, z, x+1/2'
'y, z+1/2, -x'
'-y-1/4, -x+1/4, z+1/4'
'y-1/4, x-1/4, z-1/4'
'-y+1/4, x+1/4, -z-1/4'
'y+1/4, -x-1/4, -z+1/4'
'-x-1/4, -z+1/4, y+1/4'
'x+1/4, -z-1/4, -y+1/4'
'x-1/4, z-1/4, y-1/4'
'-x+1/4, z+1/4, -y-1/4'
'-z-1/4, -y+1/4, x+1/4'
'-z+1/4, y+1/4, -x-1/4'
'z+1/4, -y-1/4, -x+1/4'
'z-1/4, y-1/4, x-1/4'

loop_
_atom_site_label
_atom_site_type_symbol
_atom_site_fract_x
_atom_site_fract_y
_atom_site_fract_z
_atom_site_U_iso_or_equiv
_atom_site_adp_type
_atom_site_occupancy
_atom_site_symmetry_multiplicity
_atom_site_calc_flag
_atom_site_refinement_flags
_atom_site_disorder_assembly
_atom_site_disorder_group
Cu1 Cu -0.001492(8) 0.646018(9) 0.075438(9) 0.04747(15) Uani 1 1 d . . .
N2 N 0.03482(6) 0.53755(6) 0.12908(6) 0.0574(5) Uani 1 1 d . A .
N1 N 0.00346(6) 0.58827(6) 0.10292(7) 0.0617(5) Uani 1 1 d . . .
C1 C 0.03370(7) 0.57594(7) 0.12393(8) 0.0569(6) Uani 1 1 d . . .
H1 H 0.0524 0.5927 0.1341 0.068 Uiso 1 1 calc R . .
N5 N 0.10201(6) 0.45878(6) 0.17325(6) 0.0576(5) Uani 1 1 d . A .
C6 C 0.08766(10) 0.42183(9) 0.16832(10) 0.0759(8) Uani 1 1 d D . .
C2 C -0.01602(8) 0.55537(8) 0.09371(10) 0.0676(7) Uani 1 1 d . A .
H2 H -0.0388 0.5542 0.0790 0.081 Uiso 1 1 calc R . .
C3 C 0.00283(8) 0.52400(7) 0.10927(9) 0.0668(7) Uani 1 1 d D . .
C7 C 0.13261(7) 0.45434(7) 0.19647(7) 0.0530(5) Uani 1 1 d . . .
H7 H 0.1484 0.4749 0.2043 0.064 Uiso 1 1 calc R A .
C8 C 0.11060(9) 0.39651(8) 0.18956(9) 0.0727(7) Uani 1 1 d . A .
H8 H 0.1072 0.3697 0.1911 0.087 Uiso 1 1 calc R . .
N6 N 0.13866(6) 0.41702(6) 0.20761(6) 0.0550(4) Uani 1 1 d . A .
C5 C 0.0565(2) 0.4059(2) 0.1431(3) 0.0829(6) Uani 0.390(4) 1 d PDU A 1
H5 H 0.0569 0.3790 0.1396 0.099 Uiso 0.390(4) 1 calc PR A 1
C4 C 0.0044(3) 0.48265(16) 0.1114(3) 0.0829(6) Uani 0.390(4) 1 d PDU A 1
H4 H -0.0154 0.4683 0.0996 0.099 Uiso 0.390(4) 1 calc PR A 1
N4 N 0.0319(3) 0.46438(17) 0.1289(3) 0.0829(6) Uani 0.390(4) 1 d PDU A 1
N3 N 0.0287(2) 0.42426(16) 0.1251(2) 0.0829(6) Uani 0.390(4) 1 d PDU A 1
C5A C 0.05083(16) 0.42246(16) 0.14834(19) 0.0829(6) Uani 0.610(4) 1 d PDU A 2
H5A H 0.0365 0.3996 0.1452 0.099 Uiso 0.610(4) 1 calc PR A 2
C4A C -0.01027(18) 0.48403(12) 0.1023(2) 0.0829(6) Uani 0.610(4) 1 d PDU A 2
H4A H -0.0333 0.4822 0.0882 0.099 Uiso 0.610(4) 1 calc PR A 2
N3A N 0.03790(16) 0.45515(13) 0.1348(2) 0.0829(6) Uani 0.610(4) 1 d PDU A 2
N4A N 0.00443(13) 0.45072(11) 0.11231(16) 0.0829(6) Uani 0.610(4) 1 d PDU A 2

loop_
_atom_site_aniso_label
_atom_site_aniso_U_11
_atom_site_aniso_U_22
_atom_site_aniso_U_33
_atom_site_aniso_U_23
_atom_site_aniso_U_13
_atom_site_aniso_U_12
Cu1 0.03985(18) 0.0499(2) 0.0527(2) -0.01391(13) -0.00509(12) 0.00538(12)
N2 0.0569(10) 0.0517(10) 0.0636(11) -0.0071(9) -0.0095(9) 0.0142(9)
N1 0.0573(11) 0.0507(10) 0.0772(13) -0.0079(10) -0.0163(10) 0.0151(9)
C1 0.0574(12) 0.0512(11) 0.0622(13) -0.0114(10) -0.0132(11) 0.0147(10)
N5 0.0621(11) 0.0506(10) 0.0601(11) 0.0048(8) -0.0091(9) 0.0111(9)
C6 0.0786(17) 0.0603(14) 0.0889(19) 0.0124(14) -0.0287(16) 0.0010(14)
C2 0.0571(13) 0.0552(13) 0.0904(18) -0.0095(13) -0.0222(13) 0.0089(11)
C3 0.0637(14) 0.0515(12) 0.0852(18) -0.0056(12) -0.0137(13) 0.0072(11)
C7 0.0580(12) 0.0497(11) 0.0512(11) 0.0065(9) -0.0071(10) 0.0072(10)
C8 0.0838(18) 0.0519(12) 0.0824(18) 0.0129(13) -0.0247(16) -0.0011(13)
N6 0.0647(11) 0.0500(9) 0.0503(9) 0.0059(8) -0.0066(9) 0.0095(9)
C5 0.0813(12) 0.0521(8) 0.1152(16) -0.0019(10) -0.0436(11) -0.0055(9)
C4 0.0813(12) 0.0521(8) 0.1152(16) -0.0019(10) -0.0436(11) -0.0055(9)
N4 0.0813(12) 0.0521(8) 0.1152(16) -0.0019(10) -0.0436(11) -0.0055(9)
N3 0.0813(12) 0.0521(8) 0.1152(16) -0.0019(10) -0.0436(11) -0.0055(9)
C5A 0.0813(12) 0.0521(8) 0.1152(16) -0.0019(10) -0.0436(11) -0.0055(9)
C4A 0.0813(12) 0.0521(8) 0.1152(16) -0.0019(10) -0.0436(11) -0.0055(9)
N3A 0.0813(12) 0.0521(8) 0.1152(16) -0.0019(10) -0.0436(11) -0.0055(9)
N4A 0.0813(12) 0.0521(8) 0.1152(16) -0.0019(10) -0.0436(11) -0.0055(9)

loop_
_atom_type_symbol
_atom_type_description
_atom_type_scat_dispersion_real
_atom_type_scat_dispersion_imag
_atom_type_scat_source
C C 0.0181 0.0091 'International Tables Vol C Tables 4.2.6.8 and 6.1.1.4'
H H 0.0000 0.0000 'International Tables Vol C Tables 4.2.6.8 and 6.1.1.4'
N N 0.0311 0.0180 'International Tables Vol C Tables 4.2.6.8 and 6.1.1.4'
Cu Cu -1.9646 0.5888 'International Tables Vol C Tables 4.2.6.8 and 6.1.1.4'

loop_
_geom_angle_atom_site_label_1
_geom_angle_atom_site_label_2
_geom_angle_atom_site_label_3
_geom_angle
_geom_angle_site_symmetry_1
_geom_angle_site_symmetry_3
N2 Cu1 N5 161.19(10) 59_665 59_665
N2 Cu1 N6 95.87(9) 59_665 21_455
N5 Cu1 N6 93.80(9) 59_665 21_455
N2 Cu1 N4 77.80(19) 59_665 59_665
N5 Cu1 N4 90.59(19) 59_665 59_665
N6 Cu1 N4 171.0(3) 21_455 59_665
N2 Cu1 N3A 89.28(14) 59_665 59_665
N5 Cu1 N3A 78.75(14) 59_665 59_665
N6 Cu1 N3A 169.30(19) 21_455 59_665
N4 Cu1 N3A 11.8(2) 59_665 59_665
N2 Cu1 N1 94.97(9) 59_665 .
N5 Cu1 N1 99.91(8) 59_665 .
N6 Cu1 N1 96.58(9) 21_455 .
N4 Cu1 N1 90.4(4) 59_665 .
N3A Cu1 N1 92.3(2) 59_665 .
C1 N2 C3 104.3(2) . .
C1 N2 Cu1 133.49(18) . 56_565
C3 N2 Cu1 120.26(16) . 56_565
C1 N1 C2 104.3(2) . .
C1 N1 Cu1 125.30(18) . .
C2 N1 Cu1 127.93(18) . .
N1 C1 N2 114.2(2) . .
N1 C1 H1 122.9 . .
N2 C1 H1 122.9 . .
C7 N5 C6 104.6(2) . .
C7 N5 Cu1 137.66(18) . 56_565
C6 N5 Cu1 117.72(18) . 56_565
N5 C6 C8 108.2(2) . .
N5 C6 C5A 111.1(3) . .
C8 C6 C5A 139.7(3) . .
N5 C6 C5 132.4(4) . .
C8 C6 C5 119.2(4) . .
C5A C6 C5 24.8(3) . .
N1 C2 C3 109.5(2) . .
N1 C2 H2 125.3 . .
C3 C2 H2 125.3 . .
C2 C3 N2 107.8(2) . .
C2 C3 C4 145.6(4) . .
N2 C3 C4 106.4(4) . .
C2 C3 C4A 122.0(3) . .
N2 C3 C4A 130.1(3) . .
C4 C3 C4A 23.7(3) . .
N5 C7 N6 113.6(2) . .
N5 C7 H7 123.2 . .
N6 C7 H7 123.2 . .
N6 C8 C6 108.8(2) . .
N6 C8 H8 125.6 . .
C6 C8 H8 125.6 . .
C8 N6 C7 104.8(2) . .
C8 N6 Cu1 125.13(17) . 23_545
C7 N6 Cu1 129.31(17) . 23_545
N3 C5 C6 128.8(6) . .
N3 C5 H5 115.6 . .
C6 C5 H5 115.6 . .
N4 C4 C3 122.6(7) . .
N4 C4 H4 118.7 . .
C3 C4 H4 118.7 . .
C4 N4 N3 112.4(7) . .
C4 N4 Cu1 111.6(5) . 56_565
N3 N4 Cu1 134.6(6) . 56_565
C5 N3 N4 112.3(6) . .
N3A C5A C6 119.1(4) . .
N3A C5A H5A 120.5 . .
C6 C5A H5A 120.5 . .
N4A C4A C3 131.6(5) . .
N4A C4A H4A 114.2 . .
C3 C4A H4A 114.2 . .
C5A N3A N4A 112.8(4) . .
C5A N3A Cu1 112.6(3) . 56_565
N4A N3A Cu1 134.1(3) . 56_565
C4A N4A N3A 111.8(4) . .

loop_
_geom_bond_atom_site_label_1
_geom_bond_atom_site_label_2
_geom_bond_distance
_geom_bond_site_symmetry_2
Cu1 N2 1.9507(19) 59_665
Cu1 N5 1.9615(19) 59_665
Cu1 N6 2.0004(19) 21_455
Cu1 N4 2.046(7) 59_665
Cu1 N3A 2.081(5) 59_665
Cu1 N1 2.199(2) .
N2 C1 1.329(3) .
N2 C3 1.371(4) .
N2 Cu1 1.9507(19) 56_565
N1 C1 1.331(3) .
N1 C2 1.349(4) .
C1 H1 0.9300 .
N5 C7 1.326(3) .
N5 C6 1.370(4) .
N5 Cu1 1.9615(19) 56_565
C6 C8 1.379(4) .
C6 C5A 1.437(5) .
C6 C5 1.479(6) .
C2 C3 1.363(4) .
C2 H2 0.9300 .
C3 C4 1.421(6) .
C3 C4A 1.462(5) .
C7 N6 1.351(3) .
C7 H7 0.9300 .
C8 N6 1.343(4) .
C8 H8 0.9300 .
N6 Cu1 2.0004(19) 23_545
C5 N3 1.298(9) .
C5 H5 0.9300 .
C4 N4 1.284(11) .
C4 H4 0.9300 .
N4 N3 1.386(7) .
N4 Cu1 2.046(7) 56_565
C5A N3A 1.291(7) .
C5A H5A 0.9300 .
C4A N4A 1.295(7) .
C4A H4A 0.9300 .
N3A N4A 1.391(5) .
N3A Cu1 2.081(5) 56_565

loop_
_geom_torsion_atom_site_label_1
_geom_torsion_atom_site_label_2
_geom_torsion_atom_site_label_3
_geom_torsion_atom_site_label_4
_geom_torsion
_geom_torsion_site_symmetry_1
_geom_torsion_site_symmetry_4
N2 Cu1 N1 C1 154.7(2) 59_665 .
N5 Cu1 N1 C1 -13.7(2) 59_665 .
N6 Cu1 N1 C1 -108.8(2) 21_455 .
N4 Cu1 N1 C1 76.9(3) 59_665 .
N3A Cu1 N1 C1 65.2(2) 59_665 .
N2 Cu1 N1 C2 -4.5(3) 59_665 .
N5 Cu1 N1 C2 -172.9(3) 59_665 .
N6 Cu1 N1 C2 92.0(3) 21_455 .
N4 Cu1 N1 C2 -82.3(3) 59_665 .
N3A Cu1 N1 C2 -94.0(3) 59_665 .
C2 N1 C1 N2 -0.5(3) . .
Cu1 N1 C1 N2 -163.67(18) . .
C3 N2 C1 N1 0.8(3) . .
Cu1 N2 C1 N1 164.1(2) 56_565 .
C7 N5 C6 C8 0.6(4) . .
Cu1 N5 C6 C8 179.5(2) 56_565 .
C7 N5 C6 C5A 171.5(4) . .
Cu1 N5 C6 C5A -9.6(5) 56_565 .
C7 N5 C6 C5 -173.2(7) . .
Cu1 N5 C6 C5 5.7(8) 56_565 .
C1 N1 C2 C3 -0.1(4) . .
Cu1 N1 C2 C3 162.5(2) . .
N1 C2 C3 N2 0.5(4) . .
N1 C2 C3 C4 -173.4(10) . .
N1 C2 C3 C4A -176.5(4) . .
C1 N2 C3 C2 -0.8(3) . .
Cu1 N2 C3 C2 -166.8(2) 56_565 .
C1 N2 C3 C4 175.7(5) . .
Cu1 N2 C3 C4 9.6(6) 56_565 .
C1 N2 C3 C4A 175.9(5) . .
Cu1 N2 C3 C4A 9.9(6) 56_565 .
C6 N5 C7 N6 -1.3(3) . .
Cu1 N5 C7 N6 -179.89(19) 56_565 .
N5 C6 C8 N6 0.3(4) . .
C5A C6 C8 N6 -166.6(6) . .
C5 C6 C8 N6 175.0(6) . .
C6 C8 N6 C7 -1.0(4) . .
C6 C8 N6 Cu1 169.9(2) . 23_545
N5 C7 N6 C8 1.4(3) . .
N5 C7 N6 Cu1 -168.96(17) . 23_545
N5 C6 C5 N3 -17.0(16) . .
C8 C6 C5 N3 169.7(9) . .
C5A C6 C5 N3 18.9(9) . .
C2 C3 C4 N4 173.4(9) . .
N2 C3 C4 N4 -0.6(14) . .
C3 C4 N4 N3 -176.1(9) . .
C3 C4 N4 Cu1 -7.7(16) . 56_565
C6 C5 N3 N4 5.1(16) . .
C4 N4 N3 C5 -179.6(11) . .
Cu1 N4 N3 C5 15.5(17) 56_565 .
N5 C6 C5A N3A 6.1(9) . .
C8 C6 C5A N3A 172.7(6) . .
C5 C6 C5A N3A -146.2(17) . .
C2 C3 C4A N4A 175.6(7) . .
N2 C3 C4A N4A -0.8(11) . .
C4 C3 C4A N4A -0.1(13) . .
C6 C5A N3A N4A 172.9(6) . .
C6 C5A N3A Cu1 -0.2(9) . 56_565
C3 C4A N4A N3A 2.6(11) . .
C5A N3A N4A C4A 173.5(7) . .
Cu1 N3A N4A C4A -15.4(10) 56_565 .

loop_
_platon_squeeze_void_nr
_platon_squeeze_void_average_x
_platon_squeeze_void_average_y
_platon_squeeze_void_average_z
_platon_squeeze_void_volume
_platon_squeeze_void_count_electrons
_platon_squeeze_void_content
1 0.000 0.000 0.000 38 3 ' '
2 0.227 0.068 0.004 9908 5903 ' '
3 0.500 0.000 0.000 38 2 ' '
4 0.721 -0.079 0.008 9907 5891 ' '
5 0.000 0.000 0.500 38 3 ' '
6 0.500 0.000 0.500 38 2 ' '
7 0.750 0.250 0.250 38 2 ' '
8 0.250 0.250 0.250 38 4 ' '
9 0.250 0.250 0.750 38 3 ' '
10 0.750 0.250 0.750 38 2 ' '
11 0.500 0.500 0.000 38 3 ' '
12 1.000 0.500 0.500 38 2 ' '
13 0.500 0.500 0.500 38 3 ' '
14 0.000 0.500 1.000 38 2 ' '
15 0.750 0.750 0.250 38 3 ' '
16 0.250 0.750 0.250 38 2 ' '
17 0.250 0.750 0.750 38 2 ' '
18 0.750 0.750 0.750 38 4 ' '
